data_1573104
loop_
_publ_author_name
'Wu, Weikang'
'Rajeshkumar, Thayalan'
'Zhu, Shan'
'Chai, Fuxiang'
'Hong, Dongjing'
'Huang, Zeming'
'Yuan, Qingbing'
'Maron, Laurent'
'Wang, Shaowu'

_publ_section_title
;
 Rare-earth metal complexes bearing electrophilic and nucleophilic carbon
 centres and their unique reactivity patterns towards pyridine
 derivatives.
;
_journal_issue 48
_journal_name_full 'Chemical science'
_journal_page_first 20315
_journal_page_last 20327
_journal_paper_doi 10.1039/d4sc04197f
_journal_volume 15
_journal_year 2024
_chemical_formula_moiety 'C62 H79 Er N8'
_chemical_formula_sum 'C62 H79 Er N8'
_chemical_formula_weight 1103.59
_space_group_crystal_system triclinic
_space_group_IT_number 2
_space_group_name_Hall '-P 1'
_space_group_name_H-M_alt 'P -1'
_atom_sites_solution_hydrogens geom
_atom_sites_solution_primary iterative
_audit_creation_date 2024-04-16
_audit_creation_method
;
Olex2 1.5
(compiled 2023.08.24 svn.re1ec1418 for OlexSys, GUI svn.r6817)
;
_audit_update_record
;
2024-05-29 deposited with the CCDC.	2024-11-12 downloaded from the CCDC.
;
_cell_angle_alpha 83.839(10)
_cell_angle_beta 71.754(10)
_cell_angle_gamma 69.498(10)
_cell_formula_units_Z 2
_cell_length_a 13.255(10)
_cell_length_b 13.375(10)
_cell_length_c 18.831(14)
_cell_measurement_reflns_used 8552
_cell_measurement_temperature 300
_cell_measurement_theta_max 22.15
_cell_measurement_theta_min 2.28
_cell_volume 2970(4)
_computing_molecular_graphics 'Olex2 1.5 (Dolomanov et al., 2009)'
_computing_publication_material 'Olex2 1.5 (Dolomanov et al., 2009)'
_computing_structure_refinement 'SHELXL 2018/3 (Sheldrick, 2015)'
_computing_structure_solution 'olex2.solve 1.5 (Bourhis et al., 2015)'
_diffrn_ambient_temperature 300
_diffrn_measured_fraction_theta_full 0.999
_diffrn_measured_fraction_theta_max 0.999
_diffrn_measurement_device_type 'Bruker APEX-II CCD'
_diffrn_measurement_method '\f and \w scans'
_diffrn_radiation_type MoK\a
_diffrn_radiation_wavelength 0.71073
_diffrn_reflns_av_R_equivalents 0.0580
_diffrn_reflns_av_unetI/netI 0.0740
_diffrn_reflns_Laue_measured_fraction_full 0.999
_diffrn_reflns_Laue_measured_fraction_max 0.999
_diffrn_reflns_limit_h_max 15
_diffrn_reflns_limit_h_min -15
_diffrn_reflns_limit_k_max 15
_diffrn_reflns_limit_k_min -15
_diffrn_reflns_limit_l_max 22
_diffrn_reflns_limit_l_min -22
_diffrn_reflns_number 28901
_diffrn_reflns_point_group_measured_fraction_full 0.999
_diffrn_reflns_point_group_measured_fraction_max 0.999
_diffrn_reflns_theta_full 24.999
_diffrn_reflns_theta_max 24.999
_diffrn_reflns_theta_min 1.139
_diffrn_standards_number 0
_exptl_absorpt_coefficient_mu 1.456
_exptl_absorpt_correction_T_max 0.814
_exptl_absorpt_correction_T_min 0.417
_exptl_absorpt_correction_type multi-scan
_exptl_crystal_colour 'clear light yellow'
_exptl_crystal_colour_lustre clear
_exptl_crystal_colour_modifier light
_exptl_crystal_colour_primary yellow
_exptl_crystal_density_diffrn 1.234
_exptl_crystal_description block
_exptl_crystal_F_000 1150
_exptl_crystal_size_max 0.21
_exptl_crystal_size_mid 0.2
_exptl_crystal_size_min 0.19
_refine_diff_density_max 1.826
_refine_diff_density_min -1.290
_refine_diff_density_rms 0.119
_refine_ls_extinction_method none
_refine_ls_goodness_of_fit_ref 1.002
_refine_ls_hydrogen_treatment constr
_refine_ls_matrix_type full
_refine_ls_number_parameters 833
_refine_ls_number_reflns 10432
_refine_ls_number_restraints 692
_refine_ls_restrained_S_all 1.001
_refine_ls_R_factor_all 0.0711
_refine_ls_R_factor_gt 0.0506
_refine_ls_shift/su_max 0.000
_refine_ls_shift/su_mean 0.000
_refine_ls_structure_factor_coef Fsqd
_refine_ls_weighting_details 'w=1/[\s^2^(Fo^2^)+(0.0922P)^2^] where P=(Fo^2^+2Fc^2^)/3'
_refine_ls_weighting_scheme calc
_refine_ls_wR_factor_gt 0.1334
_refine_ls_wR_factor_ref 0.1455
_reflns_Friedel_coverage 0.000
_reflns_number_gt 8207
_reflns_number_total 10432
_reflns_threshold_expression 'I > 2\s(I)'
_cod_data_source_file d4sc04197f4.cif
_cod_data_source_block 6c
_cod_depositor_comments 'Adding full bibliography for 1573095--1573138.cif.'
_cod_database_code 1573104
_shelx_shelxl_version_number 2018/3
_shelx_space_group_comment
;
The symmetry employed for this shelxl refinement is uniquely defined
by the following loop, which should always be used as a source of
symmetry information in preference to the above space-group names.
They are only intended as comments.
;
_shelx_estimated_absorpt_t_max 0.769
_shelx_estimated_absorpt_t_min 0.750
_olex2_refinement_description
;
1. Fixed Uiso
 At 1.2 times of:
  All C(H) groups, All C(H,H) groups, All C(H,H,H,H) groups
 At 1.5 times of:
  All C(H,H,H) groups
2. Restrained distances
 C38A-C37 \\sim C38-C37
 with sigma of 0.02
 N5-C38A \\sim N5-C38 \\sim N5-C43 \\sim N5-C43A \\sim N5-C39A \\sim N5-C39
 with sigma of 0.02
 N2-C10 \\sim N2A-C10A \\sim N2-C15 \\sim N2A-C15A \\sim N2A-C11A \\sim N2-C11
 with sigma of 0.02
 C9-C10 \\sim C9-C10A
 with sigma of 0.02
 Er1-N7A \\sim Er1-N7
 with sigma of 0.02
 Er1-N8 \\sim Er1-N8A
 with sigma of 0.02
3. Restrained planarity
 C59, C57, N7, C60, C58, C61, N8, C62, Er1
 with sigma of 0.1
 C59A, C58A, C57A, N7A, C61A, C60A, N8A, C62A, Er1
 with sigma of 0.1
4. Uiso/Uaniso restraints and constraints
N5 \\sim C37 \\sim C41 \\sim C38 \\sim C39 \\sim C40 \\sim C42 \\sim C43 \\sim
C38A \\sim C39A \\sim C40A \\sim C42A \\sim C43A: within 2A with sigma of 0.01
and sigma for terminal atoms of 0.02 within 2A
C9 \\sim N2 \\sim C10 \\sim C11 \\sim C12 \\sim C13 \\sim C14 \\sim C15 \\sim
N2A \\sim C10A \\sim C11A \\sim C12A \\sim C13A \\sim C14A \\sim C15A: within
2A with sigma of 0.01 and sigma for terminal atoms of 0.02 within 2A
N7 \\sim N8 \\sim C57 \\sim C58 \\sim C59 \\sim C60 \\sim C61 \\sim C62 \\sim
N7A \\sim N8A \\sim C57A \\sim C58A \\sim C59A \\sim C60A \\sim C61A \\sim C62A
\\sim Er1: within 2A with sigma of 0.01 and sigma for terminal atoms of 0.02
within 2A
5. Same fragment restrains
{C9, N2A, C10A, C11A, C12A, C13A, C14A, C15A} sigma for 1-2: 0.02, 1-3: 0.04
as in
{C9, N2, C10, C11, C12, C13, C14, C15}
{N5, C37, C41, C38A, C39A, C40A, C42A, C43A} sigma for 1-2: 0.02, 1-3: 0.04
as in
{N5, C37, C41, C38, C39, C40, C42, C43}
{Er1, N7A, N8A, C57A, C58A, C59A, C60A, C61A, C62A} sigma for 1-2: 0.02, 1-3:
0.04
as in
{Er1, N7, N8, C57, C58, C59, C60, C61, C62}
6. Others
 Sof(H37C)=Sof(H37D)=Sof(H41C)=Sof(H41D)=Sof(C38A)=Sof(H38C)=Sof(H38D)=
 Sof(C39A)=Sof(H39C)=Sof(H39D)=Sof(C40A)=Sof(H40C)=Sof(H40D)=Sof(C42A)=
 Sof(H42C)=Sof(H42D)=Sof(C43A)=Sof(H43C)=Sof(H43D)=1-FVAR(1)
 Sof(H37A)=Sof(H37B)=Sof(H41A)=Sof(H41B)=Sof(C38)=Sof(H38A)=Sof(H38B)=Sof(C39)=
 Sof(H39A)=Sof(H39B)=Sof(C40)=Sof(H40A)=Sof(H40B)=Sof(C42)=Sof(H42A)=Sof(H42B)=
 Sof(C43)=Sof(H43A)=Sof(H43B)=FVAR(1)
 Sof(H9BC)=Sof(H9BD)=Sof(N2A)=Sof(C10A)=Sof(H10C)=Sof(H10D)=Sof(C11A)=
 Sof(H11C)=Sof(H11D)=Sof(C12A)=Sof(H12C)=Sof(H12D)=Sof(C13A)=Sof(H13C)=
 Sof(H13D)=Sof(C14A)=Sof(H14C)=Sof(H14D)=Sof(C15A)=Sof(H15C)=Sof(H15D)=1-FVAR(2)
 Sof(H9AA)=Sof(H9AB)=Sof(N2)=Sof(C10)=Sof(H10A)=Sof(H10B)=Sof(C11)=Sof(H11A)=
 Sof(H11B)=Sof(C12)=Sof(H12A)=Sof(H12B)=Sof(C13)=Sof(H13A)=Sof(H13B)=Sof(C14)=
 Sof(H14A)=Sof(H14B)=Sof(C15)=Sof(H15A)=Sof(H15B)=FVAR(2)
 Sof(N7A)=Sof(N8A)=Sof(C57A)=Sof(H57A)=Sof(C58A)=Sof(H58A)=Sof(C59A)=Sof(H59A)=
 Sof(C60A)=Sof(H60A)=Sof(C61A)=Sof(C62A)=Sof(H62D)=Sof(H62E)=Sof(H62F)=1-FVAR(3)
 Sof(N7)=Sof(N8)=Sof(C57)=Sof(H57)=Sof(C58)=Sof(H58)=Sof(C59)=Sof(H59)=
 Sof(C60)=Sof(H60)=Sof(C61)=Sof(C62)=Sof(H62A)=Sof(H62B)=Sof(H62C)=FVAR(3)
7.a Ternary CH refined with riding coordinates:
 C23(H23), C26(H26), C51(H51), C54(H54)
7.b Secondary CH2 refined with riding coordinates:
 C37(H37A,H37B), C37(H37C,H37D), C41(H41A,H41B), C41(H41C,H41D), C38(H38A,
 H38B), C39(H39A,H39B), C40(H40A,H40B), C42(H42A,H42B), C43(H43A,H43B), C9(H9AA,
 H9AB), C9(H9BC,H9BD), C10(H10A,H10B), C11(H11A,H11B), C12(H12A,H12B), C13(H13A,
 H13B), C14(H14A,H14B), C15(H15A,H15B), C10A(H10C,H10D), C11A(H11C,H11D),
 C12A(H12C,H12D), C13A(H13C,H13D), C14A(H14C,H14D), C15A(H15C,H15D), C38A(H38C,
 H38D), C39A(H39C,H39D), C40A(H40C,H40D), C42A(H42C,H42D), C43A(H43C,H43D)
7.c Aromatic/amide H refined with riding coordinates:
 C57(H57), C58(H58), C59(H59), C60(H60), C4(H4), C5(H5), C6(H6), C7(H7),
 C16(H16), C19(H19), C20(H20), C21(H21), C32(H32), C33(H33), C34(H34), C35(H35),
  C44(H44), C47(H47), C48(H48), C49(H49), C57A(H57A), C58A(H58A), C59A(H59A),
 C60A(H60A)
7.d Idealised Me refined as rotating group:
 C62(H62A,H62B,H62C), C24(H24A,H24B,H24C), C25(H25A,H25B,H25C), C27(H27A,H27B,
 H27C), C28(H28A,H28B,H28C), C52(H52A,H52B,H52C), C53(H53A,H53B,H53C), C55(H55A,
 H55B,H55C), C56(H56A,H56B,H56C), C62A(H62D,H62E,H62F)
;
_olex2_submission_special_instructions 'No special instructions were received'

loop_
_space_group_symop_operation_xyz
'x, y, z'
'-x, -y, -z'

loop_
_atom_site_label
_atom_site_type_symbol
_atom_site_fract_x
_atom_site_fract_y
_atom_site_fract_z
_atom_site_U_iso_or_equiv
_atom_site_adp_type
_atom_site_occupancy
_atom_site_site_symmetry_order
_atom_site_calc_flag
_atom_site_refinement_flags_posn
_atom_site_refinement_flags_adp
_atom_site_refinement_flags_occupancy
_atom_site_disorder_assembly
_atom_site_disorder_group
Er1 Er 0.72384(2) 0.66919(2) 0.23879(2) 0.03766(11) Uani 1 1 d D . . . .
N7 N 0.5929(6) 0.5749(6) 0.3061(4) 0.0708(18) Uani 0.930(9) 1 d D U P A 1
N8 N 0.7196(6) 0.5170(6) 0.1958(4) 0.0665(17) Uani 0.930(9) 1 d D U P A 1
C57 C 0.5105(8) 0.5682(9) 0.3683(6) 0.097(3) Uani 0.930(9) 1 d D U P A 1
H57 H 0.478658 0.623393 0.403154 0.116 Uiso 0.930(9) 1 calc R U P A 1
C58 C 0.4714(9) 0.4828(9) 0.3824(7) 0.112(3) Uani 0.930(9) 1 d D U P A 1
H58 H 0.418389 0.476964 0.427194 0.135 Uiso 0.930(9) 1 calc R U P A 1
C59 C 0.5125(9) 0.4096(9) 0.3292(7) 0.110(3) Uani 0.930(9) 1 d D U P A 1
H59 H 0.483195 0.354282 0.335993 0.132 Uiso 0.930(9) 1 calc R U P A 1
C60 C 0.5966(9) 0.4113(8) 0.2644(7) 0.091(2) Uani 0.930(9) 1 d D U P A 1
H60 H 0.625541 0.356824 0.229305 0.109 Uiso 0.930(9) 1 calc R U P A 1
C61 C 0.6381(8) 0.4975(7) 0.2523(6) 0.0725(19) Uani 0.930(9) 1 d D U P A 1
C62 C 0.7759(9) 0.4414(8) 0.1321(6) 0.089(3) Uani 0.930(9) 1 d D U P A 1
H62A H 0.721699 0.441153 0.108304 0.134 Uiso 0.930(9) 1 calc R U P A 1
H62B H 0.808047 0.371039 0.149972 0.134 Uiso 0.930(9) 1 calc R U P A 1
H62C H 0.834452 0.463087 0.096832 0.134 Uiso 0.930(9) 1 calc R U P A 1
N1 N 0.7966(4) 0.6165(4) 0.4162(3) 0.0415(12) Uani 1 1 d . . . . .
N3 N 0.5989(4) 0.8435(4) 0.2953(3) 0.0394(11) Uani 1 1 d . . . . .
N4 N 0.6890(4) 0.8244(4) 0.0684(3) 0.0439(12) Uani 1 1 d . . . . .
N5 N 0.4536(6) 0.7393(7) 0.0631(4) 0.0928(19) Uani 1 1 d D U . . .
C37 C 0.5713(6) 0.8387(7) 0.0761(4) 0.068(2) Uani 1 1 d D U . . .
H37A H 0.543390 0.892590 0.041587 0.081 Uiso 0.503(15) 1 calc R U P B 1
H37B H 0.524033 0.860427 0.126614 0.081 Uiso 0.503(15) 1 calc R U P B 1
H37C H 0.531293 0.914777 0.074911 0.081 Uiso 0.497(15) 1 calc R U P B 2
H37D H 0.539244 0.813545 0.125343 0.081 Uiso 0.497(15) 1 calc R U P B 2
C41 C 0.2995(10) 0.6465(12) 0.0508(8) 0.133(3) Uani 1 1 d D U . . .
H41A H 0.346295 0.583840 0.019905 0.159 Uiso 0.503(15) 1 calc R U P B 1
H41B H 0.221806 0.650035 0.061514 0.159 Uiso 0.503(15) 1 calc R U P B 1
H41C H 0.335349 0.611836 0.002272 0.159 Uiso 0.497(15) 1 calc R U P B 2
H41D H 0.228817 0.632914 0.072406 0.159 Uiso 0.497(15) 1 calc R U P B 2
C38 C 0.5715(10) 0.7289(14) 0.0576(12) 0.083(3) Uani 0.503(15) 1 d D U P B 1
H38A H 0.620617 0.706768 0.007579 0.100 Uiso 0.503(15) 1 calc R U P B 1
H38B H 0.598662 0.675624 0.092698 0.100 Uiso 0.503(15) 1 calc R U P B 1
C39 C 0.4256(18) 0.746(2) -0.0065(9) 0.113(4) Uani 0.503(15) 1 d D U P B 1
H39A H 0.481823 0.689695 -0.040076 0.136 Uiso 0.503(15) 1 calc R U P B 1
H39B H 0.426144 0.814086 -0.030411 0.136 Uiso 0.503(15) 1 calc R U P B 1
C40 C 0.3120(18) 0.7366(18) 0.0082(14) 0.122(4) Uani 0.503(15) 1 d D U P B 1
H40A H 0.255031 0.800179 0.034204 0.147 Uiso 0.503(15) 1 calc R U P B 1
H40B H 0.298964 0.733072 -0.039273 0.147 Uiso 0.503(15) 1 calc R U P B 1
C42 C 0.326(2) 0.630(2) 0.1201(12) 0.139(5) Uani 0.503(15) 1 d D U P B 1
H42A H 0.325761 0.560652 0.140049 0.167 Uiso 0.503(15) 1 calc R U P B 1
H42B H 0.270473 0.684051 0.156169 0.167 Uiso 0.503(15) 1 calc R U P B 1
C43 C 0.4379(19) 0.6385(16) 0.1065(13) 0.122(4) Uani 0.503(15) 1 d D U P B 1
H43A H 0.494021 0.575967 0.078719 0.146 Uiso 0.503(15) 1 calc R U P B 1
H43B H 0.451603 0.637882 0.154263 0.146 Uiso 0.503(15) 1 calc R U P B 1
N6 N 0.9187(4) 0.6613(4) 0.1892(3) 0.0381(11) Uani 1 1 d . . . . .
C1 C 0.7459(5) 0.6730(5) 0.3635(3) 0.0425(14) Uani 1 1 d . . . . .
C2 C 0.6688(5) 0.7690(5) 0.4000(3) 0.0416(14) Uani 1 1 d . . . . .
C3 C 0.6738(5) 0.7713(5) 0.4748(3) 0.0445(15) Uani 1 1 d . . . . .
C4 C 0.6207(7) 0.8437(6) 0.5349(4) 0.061(2) Uani 1 1 d . . . . .
H4 H 0.564676 0.907814 0.531069 0.073 Uiso 1 1 calc R U . . .
C5 C 0.6517(7) 0.8194(6) 0.5990(4) 0.070(2) Uani 1 1 d . . . . .
H5 H 0.618918 0.868545 0.638056 0.084 Uiso 1 1 calc R U . . .
C6 C 0.7332(7) 0.7205(6) 0.6065(4) 0.064(2) Uani 1 1 d . . . . .
H6 H 0.751927 0.704892 0.651020 0.077 Uiso 1 1 calc R U . . .
C7 C 0.7853(6) 0.6468(6) 0.5495(4) 0.0554(17) Uani 1 1 d . . . . .
H7 H 0.838947 0.581778 0.554780 0.067 Uiso 1 1 calc R U . . .
C8 C 0.7554(5) 0.6726(5) 0.4837(3) 0.0430(14) Uani 1 1 d . . . . .
C9 C 0.8791(6) 0.5079(5) 0.4030(4) 0.0504(15) Uani 1 1 d D U . . .
H9AA H 0.917786 0.490392 0.441036 0.060 Uiso 0.56(2) 1 calc R U P C 1
H9AB H 0.934911 0.505116 0.354730 0.060 Uiso 0.56(2) 1 calc R U P C 1
H9BC H 0.931200 0.496456 0.431940 0.060 Uiso 0.44(2) 1 calc R U P C 2
H9BD H 0.922025 0.498705 0.350486 0.060 Uiso 0.44(2) 1 calc R U P C 2
N2 N 0.9004(15) 0.3169(9) 0.3911(11) 0.064(2) Uani 0.56(2) 1 d D U P C 1
C10 C 0.8217(13) 0.4255(10) 0.4047(11) 0.059(3) Uani 0.56(2) 1 d D U P C 1
H10A H 0.766179 0.428579 0.453129 0.071 Uiso 0.56(2) 1 calc R U P C 1
H10B H 0.782085 0.444208 0.367124 0.071 Uiso 0.56(2) 1 calc R U P C 1
C11 C 0.9357(17) 0.2672(13) 0.4564(10) 0.073(3) Uani 0.56(2) 1 d D U P C 1
H11A H 0.869697 0.265267 0.496837 0.087 Uiso 0.56(2) 1 calc R U P C 1
H11B H 0.969580 0.310719 0.472545 0.087 Uiso 0.56(2) 1 calc R U P C 1
C12 C 1.0183(17) 0.1561(13) 0.4412(11) 0.079(3) Uani 0.56(2) 1 d D U P C 1
H12A H 1.087240 0.157887 0.403786 0.095 Uiso 0.56(2) 1 calc R U P C 1
H12B H 1.036674 0.125949 0.486619 0.095 Uiso 0.56(2) 1 calc R U P C 1
C13 C 0.9695(19) 0.0878(13) 0.4141(12) 0.081(3) Uani 0.56(2) 1 d D U P C 1
H13A H 0.900997 0.084850 0.451516 0.097 Uiso 0.56(2) 1 calc R U P C 1
H13B H 1.022820 0.015726 0.404742 0.097 Uiso 0.56(2) 1 calc R U P C 1
C14 C 0.9434(19) 0.1369(11) 0.3414(11) 0.075(3) Uani 0.56(2) 1 d D U P C 1
H14A H 0.913418 0.093488 0.321382 0.090 Uiso 0.56(2) 1 calc R U P C 1
H14B H 1.011287 0.141739 0.304219 0.090 Uiso 0.56(2) 1 calc R U P C 1
C15 C 0.8548(16) 0.2501(10) 0.3621(13) 0.074(3) Uani 0.56(2) 1 d D U P C 1
H15A H 0.833621 0.283361 0.318148 0.089 Uiso 0.56(2) 1 calc R U P C 1
H15B H 0.787624 0.244064 0.399583 0.089 Uiso 0.56(2) 1 calc R U P C 1
C16 C 0.5995(5) 0.8517(5) 0.3631(3) 0.0441(15) Uani 1 1 d . . . . .
H16 H 0.552740 0.914473 0.389294 0.053 Uiso 1 1 calc R U . . .
C17 C 0.5269(5) 0.9344(5) 0.2647(3) 0.0421(14) Uani 1 1 d . . . . .
C18 C 0.5682(6) 1.0155(5) 0.2278(4) 0.0502(16) Uani 1 1 d . . . . .
C19 C 0.4971(7) 1.0996(6) 0.1971(4) 0.066(2) Uani 1 1 d . . . . .
H19 H 0.523435 1.153406 0.171693 0.079 Uiso 1 1 calc R U . . .
C20 C 0.3891(8) 1.1050(7) 0.2035(5) 0.077(3) Uani 1 1 d . . . . .
H20 H 0.343036 1.162088 0.182882 0.093 Uiso 1 1 calc R U . . .
C21 C 0.3496(6) 1.0257(7) 0.2403(5) 0.070(2) Uani 1 1 d . . . . .
H21 H 0.276405 1.029914 0.244551 0.084 Uiso 1 1 calc R U . . .
C22 C 0.4175(5) 0.9383(6) 0.2718(4) 0.0517(17) Uani 1 1 d . . . . .
C23 C 0.6860(6) 1.0123(6) 0.2220(5) 0.064(2) Uani 1 1 d . . . . .
H23 H 0.731965 0.937378 0.225152 0.077 Uiso 1 1 calc R U . . .
C24 C 0.6829(8) 1.0713(8) 0.2877(5) 0.090(3) Uani 1 1 d . . . . .
H24A H 0.757477 1.070413 0.282874 0.136 Uiso 1 1 calc R U . . .
H24B H 0.655589 1.036955 0.333452 0.136 Uiso 1 1 calc R U . . .
H24C H 0.633650 1.143824 0.288158 0.136 Uiso 1 1 calc R U . . .
C25 C 0.7439(8) 1.0570(7) 0.1486(5) 0.087(3) Uani 1 1 d . . . . .
H25A H 0.716921 1.133547 0.151183 0.131 Uiso 1 1 calc R U . . .
H25B H 0.727094 1.034860 0.108033 0.131 Uiso 1 1 calc R U . . .
H25C H 0.823925 1.030726 0.140476 0.131 Uiso 1 1 calc R U . . .
C26 C 0.3719(6) 0.8511(8) 0.3128(5) 0.079(3) Uani 1 1 d . . . . .
H26 H 0.436998 0.786604 0.311611 0.095 Uiso 1 1 calc R U . . .
C27 C 0.2970(11) 0.8224(12) 0.2785(7) 0.148(6) Uani 1 1 d . . . . .
H27A H 0.275101 0.764962 0.306115 0.222 Uiso 1 1 calc R U . . .
H27B H 0.337213 0.800699 0.227520 0.222 Uiso 1 1 calc R U . . .
H27C H 0.230934 0.883429 0.280042 0.222 Uiso 1 1 calc R U . . .
C28 C 0.3119(9) 0.8834(10) 0.3951(6) 0.111(4) Uani 1 1 d . . . . .
H28A H 0.242708 0.941512 0.398886 0.166 Uiso 1 1 calc R U . . .
H28B H 0.359669 0.905322 0.414655 0.166 Uiso 1 1 calc R U . . .
H28C H 0.295834 0.823705 0.423178 0.166 Uiso 1 1 calc R U . . .
C29 C 0.7442(5) 0.7663(5) 0.1181(3) 0.0434(14) Uani 1 1 d . . . . .
C30 C 0.8554(5) 0.7661(5) 0.0887(3) 0.0402(14) Uani 1 1 d . . . . .
C31 C 0.8682(5) 0.8261(5) 0.0203(3) 0.0465(15) Uani 1 1 d . . . . .
C32 C 0.9533(7) 0.8577(7) -0.0305(4) 0.066(2) Uani 1 1 d . . . . .
H32 H 1.024700 0.835808 -0.024188 0.080 Uiso 1 1 calc R U . . .
C33 C 0.9316(8) 0.9207(8) -0.0895(5) 0.086(3) Uani 1 1 d . . . . .
H33 H 0.989164 0.940694 -0.123550 0.103 Uiso 1 1 calc R U . . .
C34 C 0.8253(8) 0.9558(7) -0.1002(5) 0.081(3) Uani 1 1 d . . . . .
H34 H 0.812824 0.999723 -0.140536 0.097 Uiso 1 1 calc R U . . .
C35 C 0.7382(7) 0.9263(6) -0.0516(4) 0.063(2) Uani 1 1 d . . . . .
H35 H 0.667451 0.948286 -0.059043 0.075 Uiso 1 1 calc R U . . .
C36 C 0.7604(6) 0.8619(5) 0.0092(3) 0.0479(15) Uani 1 1 d . . . . .
C44 C 0.9386(5) 0.7142(5) 0.1261(3) 0.0417(14) Uani 1 1 d . . . . .
H44 H 1.010675 0.718007 0.104767 0.050 Uiso 1 1 calc R U . . .
C45 C 1.0102(5) 0.6146(5) 0.2199(3) 0.0401(14) Uani 1 1 d . . . . .
C46 C 1.0764(5) 0.5062(5) 0.2043(4) 0.0498(16) Uani 1 1 d . . . . .
C47 C 1.1660(6) 0.4611(6) 0.2349(4) 0.064(2) Uani 1 1 d . . . . .
H47 H 1.211106 0.390178 0.224351 0.076 Uiso 1 1 calc R U . . .
C48 C 1.1886(7) 0.5186(7) 0.2795(5) 0.073(2) Uani 1 1 d . . . . .
H48 H 1.249322 0.487052 0.298605 0.088 Uiso 1 1 calc R U . . .
C49 C 1.1214(6) 0.6244(7) 0.2969(4) 0.062(2) Uani 1 1 d . . . . .
H49 H 1.136903 0.662844 0.327995 0.074 Uiso 1 1 calc R U . . .
C50 C 1.0310(5) 0.6730(5) 0.2680(4) 0.0456(15) Uani 1 1 d . . . . .
C51 C 1.0503(7) 0.4392(6) 0.1552(4) 0.064(2) Uani 1 1 d . . . . .
H51 H 0.971268 0.474082 0.156426 0.077 Uiso 1 1 calc R U . . .
C52 C 1.0634(11) 0.3256(8) 0.1831(7) 0.115(4) Uani 1 1 d . . . . .
H52A H 1.141465 0.286725 0.177860 0.173 Uiso 1 1 calc R U . . .
H52B H 1.036617 0.291245 0.154169 0.173 Uiso 1 1 calc R U . . .
H52C H 1.020310 0.327100 0.234751 0.173 Uiso 1 1 calc R U . . .
C53 C 1.1218(11) 0.4391(10) 0.0744(5) 0.126(4) Uani 1 1 d . . . . .
H53A H 1.110727 0.511369 0.057380 0.189 Uiso 1 1 calc R U . . .
H53B H 1.099908 0.402433 0.043830 0.189 Uiso 1 1 calc R U . . .
H53C H 1.199874 0.403570 0.070989 0.189 Uiso 1 1 calc R U . . .
C54 C 0.9591(6) 0.7911(5) 0.2856(4) 0.0506(16) Uani 1 1 d . . . . .
H54 H 0.885042 0.801775 0.279778 0.061 Uiso 1 1 calc R U . . .
C55 C 0.9397(7) 0.8231(7) 0.3664(4) 0.075(2) Uani 1 1 d . . . . .
H55A H 0.915276 0.771828 0.400637 0.113 Uiso 1 1 calc R U . . .
H55B H 0.883008 0.892392 0.377378 0.113 Uiso 1 1 calc R U . . .
H55C H 1.008848 0.825152 0.371455 0.113 Uiso 1 1 calc R U . . .
C56 C 1.0101(7) 0.8650(6) 0.2305(4) 0.067(2) Uani 1 1 d . . . . .
H56A H 1.087475 0.848124 0.228805 0.100 Uiso 1 1 calc R U . . .
H56B H 0.968851 0.937743 0.246372 0.100 Uiso 1 1 calc R U . . .
H56C H 1.006247 0.855819 0.181697 0.100 Uiso 1 1 calc R U . . .
N7A N 0.689(5) 0.518(4) 0.200(3) 0.074(4) Uani 0.070(9) 1 d D U P A 2
N8A N 0.594(6) 0.594(5) 0.312(3) 0.080(4) Uani 0.070(9) 1 d D U P A 2
C57A C 0.712(6) 0.448(5) 0.146(4) 0.078(5) Uani 0.070(9) 1 d D U P A 2
H57A H 0.765420 0.451576 0.100269 0.094 Uiso 0.070(9) 1 calc R U P A 2
C58A C 0.661(7) 0.372(5) 0.155(5) 0.087(6) Uani 0.070(9) 1 d D U P A 2
H58A H 0.678547 0.324623 0.117140 0.104 Uiso 0.070(9) 1 calc R U P A 2
C59A C 0.586(6) 0.370(5) 0.220(5) 0.091(5) Uani 0.070(9) 1 d D U P A 2
H59A H 0.548681 0.320755 0.226431 0.109 Uiso 0.070(9) 1 calc R U P A 2
C60A C 0.559(7) 0.437(5) 0.279(5) 0.093(4) Uani 0.070(9) 1 d D U P A 2
H60A H 0.506970 0.431468 0.324004 0.112 Uiso 0.070(9) 1 calc R U P A 2
C61A C 0.612(6) 0.515(4) 0.268(3) 0.080(3) Uani 0.070(9) 1 d D U P A 2
C62A C 0.519(9) 0.599(9) 0.389(4) 0.087(8) Uani 0.070(9) 1 d D U P A 2
H62D H 0.557873 0.601752 0.423961 0.131 Uiso 0.070(9) 1 calc R U P A 2
H62E H 0.497066 0.536145 0.399133 0.131 Uiso 0.070(9) 1 calc R U P A 2
H62F H 0.452855 0.661148 0.395486 0.131 Uiso 0.070(9) 1 calc R U P A 2
N2A N 0.8891(18) 0.3200(11) 0.3987(14) 0.064(3) Uani 0.44(2) 1 d D U P C 2
C10A C 0.8164(16) 0.4275(12) 0.4261(14) 0.059(3) Uani 0.44(2) 1 d D U P C 2
H10C H 0.787942 0.426208 0.480166 0.071 Uiso 0.44(2) 1 calc R U P C 2
H10D H 0.752414 0.450142 0.406435 0.071 Uiso 0.44(2) 1 calc R U P C 2
C11A C 0.9678(18) 0.2693(16) 0.4423(14) 0.071(3) Uani 0.44(2) 1 d D U P C 2
H11C H 0.925140 0.260295 0.493333 0.085 Uiso 0.44(2) 1 calc R U P C 2
H11D H 1.008848 0.316306 0.443357 0.085 Uiso 0.44(2) 1 calc R U P C 2
C12A C 1.0500(17) 0.1635(16) 0.4120(16) 0.079(4) Uani 0.44(2) 1 d D U P C 2
H12C H 1.101425 0.173954 0.364559 0.095 Uiso 0.44(2) 1 calc R U P C 2
H12D H 1.094108 0.131273 0.446214 0.095 Uiso 0.44(2) 1 calc R U P C 2
C13A C 0.995(2) 0.0892(16) 0.4009(17) 0.082(4) Uani 0.44(2) 1 d D U P C 2
H13C H 0.970133 0.055773 0.448416 0.098 Uiso 0.44(2) 1 calc R U P C 2
H13D H 1.050700 0.033262 0.366617 0.098 Uiso 0.44(2) 1 calc R U P C 2
C14A C 0.895(2) 0.1402(13) 0.3710(16) 0.078(3) Uani 0.44(2) 1 d D U P C 2
H14C H 0.848682 0.094896 0.383303 0.094 Uiso 0.44(2) 1 calc R U P C 2
H14D H 0.922563 0.143504 0.316888 0.094 Uiso 0.44(2) 1 calc R U P C 2
C15A C 0.8210(17) 0.2530(12) 0.4011(17) 0.074(3) Uani 0.44(2) 1 d D U P C 2
H15C H 0.769847 0.285998 0.371418 0.089 Uiso 0.44(2) 1 calc R U P C 2
H15D H 0.776107 0.248273 0.452222 0.089 Uiso 0.44(2) 1 calc R U P C 2
C38A C 0.5463(14) 0.7868(17) 0.0211(8) 0.082(3) Uani 0.497(15) 1 d D U P B 2
H38C H 0.613742 0.730787 -0.005358 0.098 Uiso 0.497(15) 1 calc R U P B 2
H38D H 0.520980 0.838777 -0.015229 0.098 Uiso 0.497(15) 1 calc R U P B 2
C39A C 0.3860(16) 0.7750(18) 0.0086(11) 0.111(4) Uani 0.497(15) 1 d D U P B 2
H39C H 0.372647 0.850368 -0.001964 0.133 Uiso 0.497(15) 1 calc R U P B 2
H39D H 0.427644 0.735767 -0.037876 0.133 Uiso 0.497(15) 1 calc R U P B 2
C40A C 0.2762(16) 0.7562(16) 0.0406(16) 0.120(4) Uani 0.497(15) 1 d D U P B 2
H40C H 0.235149 0.793167 0.088081 0.144 Uiso 0.497(15) 1 calc R U P B 2
H40D H 0.230479 0.782506 0.006815 0.144 Uiso 0.497(15) 1 calc R U P B 2
C42A C 0.373(2) 0.598(2) 0.0992(14) 0.139(5) Uani 0.497(15) 1 d D U P B 2
H42C H 0.392539 0.520917 0.097914 0.167 Uiso 0.497(15) 1 calc R U P B 2
H42D H 0.330643 0.621236 0.150280 0.167 Uiso 0.497(15) 1 calc R U P B 2
C43A C 0.4787(18) 0.6247(14) 0.0774(15) 0.129(4) Uani 0.497(15) 1 d D U P B 2
H43C H 0.513895 0.604490 0.117286 0.154 Uiso 0.497(15) 1 calc R U P B 2
H43D H 0.531061 0.584993 0.032863 0.154 Uiso 0.497(15) 1 calc R U P B 2

loop_
_atom_site_aniso_label
_atom_site_aniso_U_11
_atom_site_aniso_U_22
_atom_site_aniso_U_33
_atom_site_aniso_U_23
_atom_site_aniso_U_13
_atom_site_aniso_U_12
Er1 0.03915(17) 0.03748(17) 0.03627(16) -0.00174(11) -0.01138(11) -0.01201(12)
N7 0.063(3) 0.058(4) 0.092(4) 0.001(3) -0.009(3) -0.033(3)
N8 0.076(4) 0.060(3) 0.075(4) -0.015(3) -0.025(3) -0.029(3)
C57 0.079(4) 0.076(5) 0.116(5) 0.003(4) 0.003(4) -0.031(4)
C58 0.084(5) 0.086(5) 0.141(6) 0.012(5) 0.013(5) -0.041(4)
C59 0.093(5) 0.076(5) 0.149(6) 0.005(5) -0.004(5) -0.044(4)
C60 0.083(5) 0.066(4) 0.124(5) -0.010(4) -0.018(4) -0.033(4)
C61 0.068(4) 0.062(4) 0.097(4) -0.006(3) -0.026(3) -0.029(3)
C62 0.101(6) 0.080(6) 0.098(6) -0.035(5) -0.032(5) -0.031(5)
N1 0.048(3) 0.031(3) 0.040(3) 0.004(2) -0.012(2) -0.009(2)
N3 0.036(3) 0.036(3) 0.043(3) 0.000(2) -0.015(2) -0.005(2)
N4 0.039(3) 0.050(3) 0.045(3) 0.000(2) -0.022(2) -0.009(2)
N5 0.060(3) 0.127(5) 0.104(4) -0.033(4) -0.018(3) -0.043(4)
C37 0.048(4) 0.093(5) 0.064(4) -0.005(4) -0.024(3) -0.019(4)
C41 0.086(5) 0.142(7) 0.149(7) -0.020(6) -0.001(5) -0.039(6)
C38 0.052(5) 0.111(7) 0.093(6) -0.021(6) -0.031(5) -0.022(5)
C39 0.075(6) 0.134(7) 0.117(7) -0.009(6) -0.012(6) -0.031(6)
C40 0.078(6) 0.141(7) 0.127(7) -0.013(7) -0.016(6) -0.022(6)
C42 0.098(7) 0.139(7) 0.131(7) -0.008(7) 0.011(7) -0.018(7)
C43 0.086(7) 0.137(7) 0.115(7) -0.021(7) -0.014(6) -0.014(6)
N6 0.041(3) 0.030(3) 0.043(3) 0.008(2) -0.020(2) -0.007(2)
C1 0.046(3) 0.044(4) 0.041(3) 0.001(3) -0.015(3) -0.017(3)
C2 0.049(4) 0.032(3) 0.042(3) 0.005(3) -0.020(3) -0.009(3)
C3 0.052(4) 0.040(4) 0.041(3) -0.002(3) -0.017(3) -0.011(3)
C4 0.078(5) 0.046(4) 0.051(4) -0.009(3) -0.029(4) -0.002(4)
C5 0.096(6) 0.064(5) 0.045(4) -0.010(4) -0.027(4) -0.013(4)
C6 0.097(6) 0.060(5) 0.042(4) 0.004(3) -0.034(4) -0.023(4)
C7 0.071(5) 0.045(4) 0.050(4) 0.009(3) -0.026(4) -0.015(3)
C8 0.052(4) 0.042(4) 0.038(3) 0.004(3) -0.016(3) -0.018(3)
C9 0.055(4) 0.036(3) 0.056(4) 0.005(3) -0.020(3) -0.008(3)
N2 0.072(4) 0.038(3) 0.087(5) 0.001(3) -0.036(4) -0.015(3)
C10 0.065(5) 0.036(4) 0.079(6) 0.005(4) -0.031(5) -0.014(4)
C11 0.081(6) 0.044(4) 0.090(5) 0.002(4) -0.033(5) -0.012(4)
C12 0.087(6) 0.045(4) 0.096(6) 0.004(5) -0.032(5) -0.008(5)
C13 0.089(6) 0.040(4) 0.107(6) 0.003(5) -0.027(5) -0.015(5)
C14 0.085(6) 0.041(4) 0.103(6) -0.007(5) -0.034(5) -0.018(4)
C15 0.083(5) 0.044(4) 0.098(6) -0.004(5) -0.034(5) -0.015(4)
C16 0.046(4) 0.039(4) 0.044(3) -0.012(3) -0.016(3) -0.004(3)
C17 0.044(3) 0.034(3) 0.040(3) -0.006(3) -0.019(3) 0.004(3)
C18 0.057(4) 0.041(4) 0.048(4) 0.002(3) -0.026(3) -0.002(3)
C19 0.082(6) 0.042(4) 0.063(5) 0.005(3) -0.032(4) 0.001(4)
C20 0.080(6) 0.066(6) 0.068(5) -0.005(4) -0.045(5) 0.019(5)
C21 0.049(4) 0.080(6) 0.071(5) -0.026(5) -0.034(4) 0.011(4)
C22 0.045(4) 0.053(4) 0.055(4) -0.013(3) -0.019(3) -0.007(3)
C23 0.061(5) 0.045(4) 0.085(5) 0.011(4) -0.029(4) -0.014(3)
C24 0.107(7) 0.087(7) 0.100(7) 0.004(5) -0.053(6) -0.042(6)
C25 0.086(6) 0.072(6) 0.106(7) 0.007(5) -0.023(5) -0.035(5)
C26 0.042(4) 0.087(6) 0.106(7) -0.016(5) -0.017(4) -0.018(4)
C27 0.134(11) 0.206(16) 0.154(12) -0.022(11) -0.031(9) -0.122(11)
C28 0.093(7) 0.145(11) 0.086(7) 0.021(7) -0.008(6) -0.051(7)
C29 0.044(3) 0.042(4) 0.042(3) -0.002(3) -0.016(3) -0.008(3)
C30 0.043(3) 0.041(4) 0.037(3) 0.006(3) -0.015(3) -0.014(3)
C31 0.053(4) 0.045(4) 0.046(4) 0.006(3) -0.026(3) -0.014(3)
C32 0.064(5) 0.083(6) 0.064(5) 0.026(4) -0.027(4) -0.039(4)
C33 0.092(6) 0.113(8) 0.080(6) 0.050(5) -0.043(5) -0.065(6)
C34 0.111(7) 0.086(7) 0.070(5) 0.041(5) -0.051(5) -0.051(6)
C35 0.070(5) 0.063(5) 0.064(5) 0.015(4) -0.041(4) -0.020(4)
C36 0.060(4) 0.044(4) 0.045(4) 0.004(3) -0.028(3) -0.015(3)
C44 0.040(3) 0.041(4) 0.043(3) 0.003(3) -0.017(3) -0.010(3)
C45 0.039(3) 0.042(4) 0.041(3) 0.015(3) -0.018(3) -0.015(3)
C46 0.045(4) 0.048(4) 0.053(4) 0.007(3) -0.017(3) -0.010(3)
C47 0.060(5) 0.049(4) 0.067(5) 0.016(4) -0.021(4) -0.003(4)
C48 0.066(5) 0.081(6) 0.080(6) 0.023(5) -0.045(4) -0.017(5)
C49 0.068(5) 0.074(6) 0.061(4) 0.015(4) -0.039(4) -0.032(4)
C50 0.047(4) 0.043(4) 0.051(4) 0.014(3) -0.022(3) -0.017(3)
C51 0.069(5) 0.049(4) 0.063(5) -0.007(4) -0.021(4) -0.002(4)
C52 0.177(12) 0.058(6) 0.128(9) 0.009(6) -0.078(9) -0.034(7)
C53 0.166(12) 0.131(10) 0.075(7) -0.042(7) -0.001(7) -0.061(9)
C54 0.056(4) 0.045(4) 0.060(4) 0.002(3) -0.026(3) -0.021(3)
C55 0.090(6) 0.081(6) 0.066(5) -0.009(4) -0.019(4) -0.044(5)
C56 0.084(5) 0.046(4) 0.075(5) 0.015(4) -0.033(4) -0.025(4)
N7A 0.076(6) 0.064(6) 0.090(6) -0.012(6) -0.025(6) -0.030(6)
N8A 0.071(6) 0.065(6) 0.101(6) -0.001(6) -0.012(6) -0.031(6)
C57A 0.082(7) 0.067(7) 0.091(7) -0.015(7) -0.024(7) -0.028(7)
C58A 0.087(9) 0.070(9) 0.103(9) -0.015(8) -0.021(9) -0.027(8)
C59A 0.085(7) 0.069(7) 0.116(8) -0.009(7) -0.016(7) -0.031(7)
C60A 0.081(5) 0.071(5) 0.122(6) -0.002(5) -0.011(5) -0.034(5)
C61A 0.074(5) 0.065(4) 0.102(5) -0.005(4) -0.016(4) -0.031(4)
C62A 0.073(11) 0.070(11) 0.113(11) 0.002(11) -0.001(11) -0.039(11)
N2A 0.073(4) 0.039(4) 0.086(5) 0.001(4) -0.036(4) -0.014(4)
C10A 0.064(5) 0.038(5) 0.075(6) 0.007(5) -0.028(5) -0.012(4)
C11A 0.078(6) 0.043(4) 0.093(6) 0.001(5) -0.037(5) -0.013(5)
C12A 0.085(6) 0.042(5) 0.102(6) 0.003(5) -0.032(5) -0.009(5)
C13A 0.087(6) 0.044(5) 0.108(6) 0.001(5) -0.029(6) -0.014(5)
C14A 0.088(6) 0.043(5) 0.104(6) -0.002(5) -0.031(5) -0.018(5)
C15A 0.082(6) 0.045(5) 0.096(6) -0.001(5) -0.035(5) -0.014(4)
C38A 0.059(5) 0.119(7) 0.078(6) -0.022(6) -0.026(5) -0.031(5)
C39A 0.067(6) 0.132(7) 0.117(7) -0.009(6) -0.008(6) -0.028(6)
C40A 0.072(6) 0.142(7) 0.128(7) -0.010(7) -0.012(6) -0.025(6)
C42A 0.097(7) 0.137(7) 0.132(7) -0.007(7) 0.011(7) -0.015(7)
C43A 0.088(7) 0.140(7) 0.119(7) -0.014(7) -0.006(6) -0.010(7)

loop_
_atom_type_symbol
_atom_type_description
_atom_type_scat_dispersion_real
_atom_type_scat_dispersion_imag
_atom_type_scat_source
C C 0.0033 0.0016 'International Tables Vol C Tables 4.2.6.8 and 6.1.1.4'
H H 0.0000 0.0000 'International Tables Vol C Tables 4.2.6.8 and 6.1.1.4'
Er Er -0.2586 4.9576 'International Tables Vol C Tables 4.2.6.8 and 6.1.1.4'
N N 0.0061 0.0033 'International Tables Vol C Tables 4.2.6.8 and 6.1.1.4'

loop_
_geom_angle_atom_site_label_1
_geom_angle_atom_site_label_2
_geom_angle_atom_site_label_3
_geom_angle
_geom_angle_site_symmetry_1
_geom_angle_site_symmetry_3
_geom_angle_publ_flag
N7 Er1 C61 28.6(3) . . ?
N7 Er1 N3 94.4(2) . . ?
N7 Er1 C1 82.6(2) . . ?
N7 Er1 C29 132.0(2) . . ?
N8 Er1 N7 56.0(2) . . ?
N8 Er1 C61 27.4(3) . . ?
N8 Er1 N3 141.5(2) . . ?
N8 Er1 N6 105.0(2) . . ?
N8 Er1 C1 120.4(2) . . ?
N8 Er1 C29 96.9(2) . . ?
N3 Er1 C61 120.0(2) . . ?
N3 Er1 C1 72.54(18) . . ?
N3 Er1 C29 85.48(18) . . ?
N3 Er1 C61A 112.4(13) . . ?
N6 Er1 N7 146.6(2) . . ?
N6 Er1 C61 127.4(2) . . ?
N6 Er1 N3 112.17(16) . . ?
N6 Er1 C1 86.39(18) . . ?
N6 Er1 C29 72.34(18) . . ?
N6 Er1 N7A 113.4(14) . . ?
N6 Er1 C61A 134.5(14) . . ?
C1 Er1 C61 102.3(3) . . ?
C1 Er1 C29 141.0(2) . . ?
C1 Er1 C61A 98.6(14) . . ?
C29 Er1 C61 116.7(3) . . ?
C29 Er1 C61A 119.7(15) . . ?
N7A Er1 N3 133.1(15) . . ?
N7A Er1 C1 120.7(16) . . ?
N7A Er1 C29 97.9(15) . . ?
N7A Er1 C61A 28.5(5) . . ?
N8A Er1 N3 89.0(16) . . ?
N8A Er1 N6 149(2) . . ?
N8A Er1 C1 78.1(19) . . ?
N8A Er1 C29 135(2) . . ?
N8A Er1 N7A 55.8(7) . . ?
N8A Er1 C61A 27.4(6) . . ?
C57 N7 Er1 147.5(7) . . ?
C57 N7 C61 120.2(8) . . ?
C61 N7 Er1 92.2(5) . . ?
C61 N8 Er1 100.3(5) . . ?
C61 N8 C62 118.2(7) . . ?
C62 N8 Er1 141.5(6) . . ?
N7 C57 H57 118.7 . . ?
N7 C57 C58 122.6(11) . . ?
C58 C57 H57 118.7 . . ?
C57 C58 H58 121.4 . . ?
C59 C58 C57 117.1(11) . . ?
C59 C58 H58 121.4 . . ?
C58 C59 H59 118.4 . . ?
C58 C59 C60 123.2(11) . . ?
C60 C59 H59 118.4 . . ?
C59 C60 H60 120.7 . . ?
C59 C60 C61 118.7(10) . . ?
C61 C60 H60 120.7 . . ?
N7 C61 Er1 59.2(4) . . ?
N7 C61 C60 118.0(9) . . ?
N8 C61 Er1 52.3(4) . . ?
N8 C61 N7 111.4(7) . . ?
N8 C61 C60 130.5(9) . . ?
C60 C61 Er1 175.7(8) . . ?
N8 C62 H62A 109.5 . . ?
N8 C62 H62B 109.5 . . ?
N8 C62 H62C 109.5 . . ?
H62A C62 H62B 109.5 . . ?
H62A C62 H62C 109.5 . . ?
H62B C62 H62C 109.5 . . ?
C1 N1 C8 111.9(5) . . ?
C1 N1 C9 123.1(5) . . ?
C8 N1 C9 124.9(5) . . ?
C16 N3 Er1 112.5(4) . . ?
C16 N3 C17 117.5(5) . . ?
C17 N3 Er1 130.1(4) . . ?
C29 N4 C37 123.0(6) . . ?
C29 N4 C36 111.6(5) . . ?
C36 N4 C37 125.3(5) . . ?
C38 N5 C43 103.5(12) . . ?
C39 N5 C38 117.5(12) . . ?
C39 N5 C43 109.9(12) . . ?
C39A N5 C38A 96.5(11) . . ?
C43A N5 C38A 122.0(12) . . ?
C43A N5 C39A 110.6(13) . . ?
N4 C37 H37A 110.6 . . ?
N4 C37 H37B 110.6 . . ?
N4 C37 H37C 107.6 . . ?
N4 C37 H37D 107.6 . . ?
N4 C37 C38 105.6(7) . . ?
N4 C37 C38A 118.9(9) . . ?
H37A C37 H37B 108.8 . . ?
H37C C37 H37D 107.0 . . ?
C38 C37 H37A 110.6 . . ?
C38 C37 H37B 110.6 . . ?
C38A C37 H37C 107.6 . . ?
C38A C37 H37D 107.6 . . ?
H41A C41 H41B 107.1 . . ?
H41C C41 H41D 107.6 . . ?
C40 C41 H41A 107.8 . . ?
C40 C41 H41B 107.8 . . ?
C40 C41 C42 118.0(17) . . ?
C42 C41 H41A 107.8 . . ?
C42 C41 H41B 107.8 . . ?
C40A C41 H41C 108.7 . . ?
C40A C41 H41D 108.7 . . ?
C40A C41 C42A 114.4(17) . . ?
C42A C41 H41C 108.7 . . ?
C42A C41 H41D 108.7 . . ?
N5 C38 C37 107.9(10) . . ?
N5 C38 H38A 110.1 . . ?
N5 C38 H38B 110.1 . . ?
C37 C38 H38A 110.1 . . ?
C37 C38 H38B 110.1 . . ?
H38A C38 H38B 108.4 . . ?
N5 C39 H39A 109.6 . . ?
N5 C39 H39B 109.6 . . ?
N5 C39 C40 110.5(14) . . ?
H39A C39 H39B 108.1 . . ?
C40 C39 H39A 109.6 . . ?
C40 C39 H39B 109.6 . . ?
C41 C40 C39 113.3(17) . . ?
C41 C40 H40A 108.9 . . ?
C41 C40 H40B 108.9 . . ?
C39 C40 H40A 108.9 . . ?
C39 C40 H40B 108.9 . . ?
H40A C40 H40B 107.7 . . ?
C41 C42 H42A 110.0 . . ?
C41 C42 H42B 110.0 . . ?
C41 C42 C43 108.6(17) . . ?
H42A C42 H42B 108.3 . . ?
C43 C42 H42A 110.0 . . ?
C43 C42 H42B 110.0 . . ?
N5 C43 H43A 108.7 . . ?
N5 C43 H43B 108.7 . . ?
C42 C43 N5 114.2(16) . . ?
C42 C43 H43A 108.7 . . ?
C42 C43 H43B 108.7 . . ?
H43A C43 H43B 107.6 . . ?
C44 N6 Er1 113.0(4) . . ?
C44 N6 C45 116.8(5) . . ?
C45 N6 Er1 130.0(4) . . ?
N1 C1 Er1 146.0(4) . . ?
N1 C1 C2 104.7(5) . . ?
C2 C1 Er1 109.0(4) . . ?
C1 C2 C3 110.7(5) . . ?
C1 C2 C16 122.2(5) . . ?
C3 C2 C16 127.1(5) . . ?
C4 C3 C2 136.1(6) . . ?
C4 C3 C8 118.8(6) . . ?
C8 C3 C2 105.1(5) . . ?
C3 C4 H4 120.2 . . ?
C5 C4 C3 119.5(7) . . ?
C5 C4 H4 120.2 . . ?
C4 C5 H5 119.7 . . ?
C4 C5 C6 120.6(7) . . ?
C6 C5 H5 119.7 . . ?
C5 C6 H6 119.3 . . ?
C7 C6 C5 121.4(6) . . ?
C7 C6 H6 119.3 . . ?
C6 C7 H7 121.1 . . ?
C6 C7 C8 117.9(7) . . ?
C8 C7 H7 121.1 . . ?
N1 C8 C3 107.5(5) . . ?
C7 C8 N1 130.7(6) . . ?
C7 C8 C3 121.7(6) . . ?
N1 C9 H9AA 109.4 . . ?
N1 C9 H9AB 109.4 . . ?
N1 C9 H9BC 109.9 . . ?
N1 C9 H9BD 109.9 . . ?
N1 C9 C10 111.2(7) . . ?
N1 C9 C10A 108.9(8) . . ?
H9AA C9 H9AB 108.0 . . ?
H9BC C9 H9BD 108.3 . . ?
C10 C9 H9AA 109.4 . . ?
C10 C9 H9AB 109.4 . . ?
C10A C9 H9BC 109.9 . . ?
C10A C9 H9BD 109.9 . . ?
C10 N2 C11 113.6(13) . . ?
C10 N2 C15 111.1(11) . . ?
C11 N2 C15 110.7(12) . . ?
C9 C10 H10A 108.9 . . ?
C9 C10 H10B 108.9 . . ?
N2 C10 C9 113.2(11) . . ?
N2 C10 H10A 108.9 . . ?
N2 C10 H10B 108.9 . . ?
H10A C10 H10B 107.8 . . ?
N2 C11 H11A 109.0 . . ?
N2 C11 H11B 109.0 . . ?
N2 C11 C12 113.0(12) . . ?
H11A C11 H11B 107.8 . . ?
C12 C11 H11A 109.0 . . ?
C12 C11 H11B 109.0 . . ?
C11 C12 H12A 109.6 . . ?
C11 C12 H12B 109.6 . . ?
H12A C12 H12B 108.1 . . ?
C13 C12 C11 110.2(13) . . ?
C13 C12 H12A 109.6 . . ?
C13 C12 H12B 109.6 . . ?
C12 C13 H13A 110.1 . . ?
C12 C13 H13B 110.1 . . ?
C12 C13 C14 108.1(13) . . ?
H13A C13 H13B 108.4 . . ?
C14 C13 H13A 110.1 . . ?
C14 C13 H13B 110.1 . . ?
C13 C14 H14A 110.4 . . ?
C13 C14 H14B 110.4 . . ?
C13 C14 C15 106.5(12) . . ?
H14A C14 H14B 108.6 . . ?
C15 C14 H14A 110.4 . . ?
C15 C14 H14B 110.4 . . ?
N2 C15 C14 110.7(11) . . ?
N2 C15 H15A 109.5 . . ?
N2 C15 H15B 109.5 . . ?
C14 C15 H15A 109.5 . . ?
C14 C15 H15B 109.5 . . ?
H15A C15 H15B 108.1 . . ?
N3 C16 C2 123.5(5) . . ?
N3 C16 H16 118.2 . . ?
C2 C16 H16 118.2 . . ?
C18 C17 N3 119.9(6) . . ?
C22 C17 N3 118.7(6) . . ?
C22 C17 C18 121.4(6) . . ?
C17 C18 C23 121.2(6) . . ?
C19 C18 C17 117.9(7) . . ?
C19 C18 C23 120.9(7) . . ?
C18 C19 H19 119.2 . . ?
C20 C19 C18 121.6(8) . . ?
C20 C19 H19 119.2 . . ?
C19 C20 H20 120.1 . . ?
C21 C20 C19 119.8(7) . . ?
C21 C20 H20 120.1 . . ?
C20 C21 H21 119.3 . . ?
C20 C21 C22 121.4(7) . . ?
C22 C21 H21 119.3 . . ?
C17 C22 C21 118.0(7) . . ?
C17 C22 C26 121.5(6) . . ?
C21 C22 C26 120.6(7) . . ?
C18 C23 H23 107.6 . . ?
C18 C23 C24 110.0(7) . . ?
C18 C23 C25 113.8(7) . . ?
C24 C23 H23 107.6 . . ?
C24 C23 C25 109.8(7) . . ?
C25 C23 H23 107.6 . . ?
C23 C24 H24A 109.5 . . ?
C23 C24 H24B 109.5 . . ?
C23 C24 H24C 109.5 . . ?
H24A C24 H24B 109.5 . . ?
H24A C24 H24C 109.5 . . ?
H24B C24 H24C 109.5 . . ?
C23 C25 H25A 109.5 . . ?
C23 C25 H25B 109.5 . . ?
C23 C25 H25C 109.5 . . ?
H25A C25 H25B 109.5 . . ?
H25A C25 H25C 109.5 . . ?
H25B C25 H25C 109.5 . . ?
C22 C26 H26 107.1 . . ?
C22 C26 C28 109.0(7) . . ?
C27 C26 C22 114.9(9) . . ?
C27 C26 H26 107.1 . . ?
C27 C26 C28 111.2(8) . . ?
C28 C26 H26 107.1 . . ?
C26 C27 H27A 109.5 . . ?
C26 C27 H27B 109.5 . . ?
C26 C27 H27C 109.5 . . ?
H27A C27 H27B 109.5 . . ?
H27A C27 H27C 109.5 . . ?
H27B C27 H27C 109.5 . . ?
C26 C28 H28A 109.5 . . ?
C26 C28 H28B 109.5 . . ?
C26 C28 H28C 109.5 . . ?
H28A C28 H28B 109.5 . . ?
H28A C28 H28C 109.5 . . ?
H28B C28 H28C 109.5 . . ?
N4 C29 Er1 145.2(4) . . ?
N4 C29 C30 105.4(5) . . ?
C30 C29 Er1 109.3(4) . . ?
C29 C30 C31 110.4(5) . . ?
C29 C30 C44 121.7(5) . . ?
C44 C30 C31 127.8(6) . . ?
C32 C31 C30 136.7(6) . . ?
C32 C31 C36 118.4(6) . . ?
C36 C31 C30 104.8(6) . . ?
C31 C32 H32 120.1 . . ?
C33 C32 C31 119.8(7) . . ?
C33 C32 H32 120.1 . . ?
C32 C33 H33 119.2 . . ?
C32 C33 C34 121.6(8) . . ?
C34 C33 H33 119.2 . . ?
C33 C34 H34 119.6 . . ?
C35 C34 C33 120.9(7) . . ?
C35 C34 H34 119.6 . . ?
C34 C35 H35 121.3 . . ?
C34 C35 C36 117.5(7) . . ?
C36 C35 H35 121.3 . . ?
N4 C36 C31 107.8(5) . . ?
N4 C36 C35 130.3(6) . . ?
C35 C36 C31 121.8(7) . . ?
N6 C44 C30 123.5(6) . . ?
N6 C44 H44 118.3 . . ?
C30 C44 H44 118.3 . . ?
C46 C45 N6 118.8(5) . . ?
C50 C45 N6 120.8(5) . . ?
C50 C45 C46 120.3(5) . . ?
C45 C46 C51 120.9(6) . . ?
C47 C46 C45 118.3(6) . . ?
C47 C46 C51 120.8(6) . . ?
C46 C47 H47 119.3 . . ?
C48 C47 C46 121.5(7) . . ?
C48 C47 H47 119.3 . . ?
C47 C48 H48 119.8 . . ?
C47 C48 C49 120.3(7) . . ?
C49 C48 H48 119.8 . . ?
C48 C49 H49 119.8 . . ?
C48 C49 C50 120.5(7) . . ?
C50 C49 H49 119.8 . . ?
C45 C50 C54 120.7(5) . . ?
C49 C50 C45 119.0(6) . . ?
C49 C50 C54 120.2(6) . . ?
C46 C51 H51 107.3 . . ?
C52 C51 C46 113.7(7) . . ?
C52 C51 H51 107.3 . . ?
C53 C51 C46 110.4(7) . . ?
C53 C51 H51 107.3 . . ?
C53 C51 C52 110.7(8) . . ?
C51 C52 H52A 109.5 . . ?
C51 C52 H52B 109.5 . . ?
C51 C52 H52C 109.5 . . ?
H52A C52 H52B 109.5 . . ?
H52A C52 H52C 109.5 . . ?
H52B C52 H52C 109.5 . . ?
C51 C53 H53A 109.5 . . ?
C51 C53 H53B 109.5 . . ?
C51 C53 H53C 109.5 . . ?
H53A C53 H53B 109.5 . . ?
H53A C53 H53C 109.5 . . ?
H53B C53 H53C 109.5 . . ?
C50 C54 H54 107.5 . . ?
C50 C54 C55 113.1(6) . . ?
C55 C54 H54 107.5 . . ?
C56 C54 C50 111.4(6) . . ?
C56 C54 H54 107.5 . . ?
C56 C54 C55 109.7(6) . . ?
C54 C55 H55A 109.5 . . ?
C54 C55 H55B 109.5 . . ?
C54 C55 H55C 109.5 . . ?
H55A C55 H55B 109.5 . . ?
H55A C55 H55C 109.5 . . ?
H55B C55 H55C 109.5 . . ?
C54 C56 H56A 109.5 . . ?
C54 C56 H56B 109.5 . . ?
C54 C56 H56C 109.5 . . ?
H56A C56 H56B 109.5 . . ?
H56A C56 H56C 109.5 . . ?
H56B C56 H56C 109.5 . . ?
C57A N7A Er1 148(2) . . ?
C57A N7A C61A 120(2) . . ?
C61A N7A Er1 92.4(12) . . ?
C61A N8A Er1 100.4(13) . . ?
C61A N8A C62A 118(3) . . ?
C62A N8A Er1 140(3) . . ?
N7A C57A H57A 118.8 . . ?
N7A C57A C58A 122(3) . . ?
C58A C57A H57A 118.8 . . ?
C57A C58A H58A 121.2 . . ?
C59A C58A C57A 118(3) . . ?
C59A C58A H58A 121.2 . . ?
C58A C59A H59A 118.2 . . ?
C58A C59A C60A 124(3) . . ?
C60A C59A H59A 118.2 . . ?
C59A C60A H60A 121.0 . . ?
C59A C60A C61A 118(3) . . ?
C61A C60A H60A 121.0 . . ?
N7A C61A Er1 59.1(10) . . ?
N7A C61A C60A 118(2) . . ?
N8A C61A Er1 52.3(10) . . ?
N8A C61A N7A 111.2(16) . . ?
N8A C61A C60A 130(2) . . ?
C60A C61A Er1 177(3) . . ?
N8A C62A H62D 109.5 . . ?
N8A C62A H62E 109.5 . . ?
N8A C62A H62F 109.5 . . ?
H62D C62A H62E 109.5 . . ?
H62D C62A H62F 109.5 . . ?
H62E C62A H62F 109.5 . . ?
C10A N2A C11A 111.7(15) . . ?
C10A N2A C15A 110.5(14) . . ?
C11A N2A C15A 109.3(15) . . ?
C9 C10A H10C 109.2 . . ?
C9 C10A H10D 109.2 . . ?
N2A C10A C9 112.0(13) . . ?
N2A C10A H10C 109.2 . . ?
N2A C10A H10D 109.2 . . ?
H10C C10A H10D 107.9 . . ?
N2A C11A H11C 108.9 . . ?
N2A C11A H11D 108.9 . . ?
N2A C11A C12A 113.3(15) . . ?
H11C C11A H11D 107.7 . . ?
C12A C11A H11C 108.9 . . ?
C12A C11A H11D 108.9 . . ?
C11A C12A H12C 109.0 . . ?
C11A C12A H12D 109.0 . . ?
H12C C12A H12D 107.8 . . ?
C13A C12A C11A 112.9(15) . . ?
C13A C12A H12C 109.0 . . ?
C13A C12A H12D 109.0 . . ?
C12A C13A H13C 108.5 . . ?
C12A C13A H13D 108.5 . . ?
C12A C13A C14A 115.1(15) . . ?
H13C C13A H13D 107.5 . . ?
C14A C13A H13C 108.5 . . ?
C14A C13A H13D 108.5 . . ?
C13A C14A H14C 108.6 . . ?
C13A C14A H14D 108.6 . . ?
C13A C14A C15A 114.5(15) . . ?
H14C C14A H14D 107.6 . . ?
C15A C14A H14C 108.6 . . ?
C15A C14A H14D 108.6 . . ?
N2A C15A C14A 111.6(14) . . ?
N2A C15A H15C 109.3 . . ?
N2A C15A H15D 109.3 . . ?
C14A C15A H15C 109.3 . . ?
C14A C15A H15D 109.3 . . ?
H15C C15A H15D 108.0 . . ?
N5 C38A H38C 110.0 . . ?
N5 C38A H38D 110.0 . . ?
C37 C38A N5 108.7(10) . . ?
C37 C38A H38C 110.0 . . ?
C37 C38A H38D 110.0 . . ?
H38C C38A H38D 108.3 . . ?
N5 C39A H39C 109.7 . . ?
N5 C39A H39D 109.7 . . ?
H39C C39A H39D 108.2 . . ?
C40A C39A N5 109.8(15) . . ?
C40A C39A H39C 109.7 . . ?
C40A C39A H39D 109.7 . . ?
C41 C40A C39A 107.6(16) . . ?
C41 C40A H40C 110.2 . . ?
C41 C40A H40D 110.2 . . ?
C39A C40A H40C 110.2 . . ?
C39A C40A H40D 110.2 . . ?
H40C C40A H40D 108.5 . . ?
C41 C42A H42C 108.7 . . ?
C41 C42A H42D 108.7 . . ?
C41 C42A C43A 114.0(17) . . ?
H42C C42A H42D 107.6 . . ?
C43A C42A H42C 108.7 . . ?
C43A C42A H42D 108.7 . . ?
N5 C43A C42A 110.1(15) . . ?
N5 C43A H43C 109.6 . . ?
N5 C43A H43D 109.6 . . ?
C42A C43A H43C 109.6 . . ?
C42A C43A H43D 109.6 . . ?
H43C C43A H43D 108.2 . . ?

loop_
_geom_bond_atom_site_label_1
_geom_bond_atom_site_label_2
_geom_bond_distance
_geom_bond_site_symmetry_2
_geom_bond_publ_flag
Er1 N7 2.454(7) . ?
Er1 N8 2.294(7) . ?
Er1 C61 2.854(8) . ?
Er1 N3 2.457(5) . ?
Er1 N6 2.424(5) . ?
Er1 C1 2.464(6) . ?
Er1 C29 2.481(6) . ?
Er1 N7A 2.452(19) . ?
Er1 N8A 2.30(2) . ?
Er1 C61A 2.856(19) . ?
N7 C57 1.348(12) . ?
N7 C61 1.366(11) . ?
N8 C61 1.336(11) . ?
N8 C62 1.479(10) . ?
C57 H57 0.9300 . ?
C57 C58 1.382(14) . ?
C58 H58 0.9300 . ?
C58 C59 1.324(15) . ?
C59 H59 0.9300 . ?
C59 C60 1.375(14) . ?
C60 H60 0.9300 . ?
C60 C61 1.412(12) . ?
C62 H62A 0.9600 . ?
C62 H62B 0.9600 . ?
C62 H62C 0.9600 . ?
N1 C1 1.381(8) . ?
N1 C8 1.401(7) . ?
N1 C9 1.470(8) . ?
N3 C16 1.296(7) . ?
N3 C17 1.450(7) . ?
N4 C37 1.466(8) . ?
N4 C29 1.374(8) . ?
N4 C36 1.393(8) . ?
N5 C38 1.491(12) . ?
N5 C39 1.454(14) . ?
N5 C43 1.544(14) . ?
N5 C38A 1.539(13) . ?
N5 C39A 1.500(14) . ?
N5 C43A 1.464(14) . ?
C37 H37A 0.9700 . ?
C37 H37B 0.9700 . ?
C37 H37C 0.9700 . ?
C37 H37D 0.9700 . ?
C37 C38 1.545(16) . ?
C37 C38A 1.482(14) . ?
C41 H41A 0.9700 . ?
C41 H41B 0.9700 . ?
C41 H41C 0.9700 . ?
C41 H41D 0.9700 . ?
C41 C40 1.40(2) . ?
C41 C42 1.43(2) . ?
C41 C40A 1.39(2) . ?
C41 C42A 1.48(2) . ?
C38 H38A 0.9700 . ?
C38 H38B 0.9700 . ?
C39 H39A 0.9700 . ?
C39 H39B 0.9700 . ?
C39 C40 1.49(2) . ?
C40 H40A 0.9700 . ?
C40 H40B 0.9700 . ?
C42 H42A 0.9700 . ?
C42 H42B 0.9700 . ?
C42 C43 1.46(2) . ?
C43 H43A 0.9700 . ?
C43 H43B 0.9700 . ?
N6 C44 1.319(7) . ?
N6 C45 1.423(7) . ?
C1 C2 1.413(8) . ?
C2 C3 1.436(8) . ?
C2 C16 1.440(8) . ?
C3 C4 1.405(9) . ?
C3 C8 1.416(9) . ?
C4 H4 0.9300 . ?
C4 C5 1.366(10) . ?
C5 H5 0.9300 . ?
C5 C6 1.411(11) . ?
C6 H6 0.9300 . ?
C6 C7 1.374(10) . ?
C7 H7 0.9300 . ?
C7 C8 1.390(9) . ?
C9 H9AA 0.9700 . ?
C9 H9AB 0.9700 . ?
C9 H9BC 0.9700 . ?
C9 H9BD 0.9700 . ?
C9 C10 1.537(13) . ?
C9 C10A 1.528(15) . ?
N2 C10 1.454(11) . ?
N2 C11 1.461(13) . ?
N2 C15 1.467(12) . ?
C10 H10A 0.9700 . ?
C10 H10B 0.9700 . ?
C11 H11A 0.9700 . ?
C11 H11B 0.9700 . ?
C11 C12 1.498(14) . ?
C12 H12A 0.9700 . ?
C12 H12B 0.9700 . ?
C12 C13 1.495(16) . ?
C13 H13A 0.9700 . ?
C13 H13B 0.9700 . ?
C13 C14 1.539(17) . ?
C14 H14A 0.9700 . ?
C14 H14B 0.9700 . ?
C14 C15 1.554(15) . ?
C15 H15A 0.9700 . ?
C15 H15B 0.9700 . ?
C16 H16 0.9300 . ?
C17 C18 1.406(10) . ?
C17 C22 1.396(9) . ?
C18 C19 1.395(9) . ?
C18 C23 1.516(10) . ?
C19 H19 0.9300 . ?
C19 C20 1.375(12) . ?
C20 H20 0.9300 . ?
C20 C21 1.372(13) . ?
C21 H21 0.9300 . ?
C21 C22 1.406(10) . ?
C22 C26 1.526(11) . ?
C23 H23 0.9800 . ?
C23 C24 1.520(11) . ?
C23 C25 1.528(12) . ?
C24 H24A 0.9600 . ?
C24 H24B 0.9600 . ?
C24 H24C 0.9600 . ?
C25 H25A 0.9600 . ?
C25 H25B 0.9600 . ?
C25 H25C 0.9600 . ?
C26 H26 0.9800 . ?
C26 C27 1.506(13) . ?
C26 C28 1.533(13) . ?
C27 H27A 0.9600 . ?
C27 H27B 0.9600 . ?
C27 H27C 0.9600 . ?
C28 H28A 0.9600 . ?
C28 H28B 0.9600 . ?
C28 H28C 0.9600 . ?
C29 C30 1.402(8) . ?
C30 C31 1.438(8) . ?
C30 C44 1.428(8) . ?
C31 C32 1.392(10) . ?
C31 C36 1.414(9) . ?
C32 H32 0.9300 . ?
C32 C33 1.364(11) . ?
C33 H33 0.9300 . ?
C33 C34 1.392(12) . ?
C34 H34 0.9300 . ?
C34 C35 1.380(11) . ?
C35 H35 0.9300 . ?
C35 C36 1.401(9) . ?
C44 H44 0.9300 . ?
C45 C46 1.413(9) . ?
C45 C50 1.402(9) . ?
C46 C47 1.399(10) . ?
C46 C51 1.540(10) . ?
C47 H47 0.9300 . ?
C47 C48 1.359(11) . ?
C48 H48 0.9300 . ?
C48 C49 1.392(11) . ?
C49 H49 0.9300 . ?
C49 C50 1.393(9) . ?
C50 C54 1.540(9) . ?
C51 H51 0.9800 . ?
C51 C52 1.521(12) . ?
C51 C53 1.520(12) . ?
C52 H52A 0.9600 . ?
C52 H52B 0.9600 . ?
C52 H52C 0.9600 . ?
C53 H53A 0.9600 . ?
C53 H53B 0.9600 . ?
C53 H53C 0.9600 . ?
C54 H54 0.9800 . ?
C54 C55 1.545(10) . ?
C54 C56 1.523(10) . ?
C55 H55A 0.9600 . ?
C55 H55B 0.9600 . ?
C55 H55C 0.9600 . ?
C56 H56A 0.9600 . ?
C56 H56B 0.9600 . ?
C56 H56C 0.9600 . ?
N7A C57A 1.35(2) . ?
N7A C61A 1.37(2) . ?
N8A C61A 1.33(2) . ?
N8A C62A 1.48(2) . ?
C57A H57A 0.9300 . ?
C57A C58A 1.38(2) . ?
C58A H58A 0.9300 . ?
C58A C59A 1.32(2) . ?
C59A H59A 0.9300 . ?
C59A C60A 1.37(2) . ?
C60A H60A 0.9300 . ?
C60A C61A 1.41(2) . ?
C62A H62D 0.9600 . ?
C62A H62E 0.9600 . ?
C62A H62F 0.9600 . ?
N2A C10A 1.463(13) . ?
N2A C11A 1.463(13) . ?
N2A C15A 1.466(14) . ?
C10A H10C 0.9700 . ?
C10A H10D 0.9700 . ?
C11A H11C 0.9700 . ?
C11A H11D 0.9700 . ?
C11A C12A 1.490(16) . ?
C12A H12C 0.9700 . ?
C12A H12D 0.9700 . ?
C12A C13A 1.488(17) . ?
C13A H13C 0.9700 . ?
C13A H13D 0.9700 . ?
C13A C14A 1.513(18) . ?
C14A H14C 0.9700 . ?
C14A H14D 0.9700 . ?
C14A C15A 1.536(17) . ?
C15A H15C 0.9700 . ?
C15A H15D 0.9700 . ?
C38A H38C 0.9700 . ?
C38A H38D 0.9700 . ?
C39A H39C 0.9700 . ?
C39A H39D 0.9700 . ?
C39A C40A 1.49(2) . ?
C40A H40C 0.9700 . ?
C40A H40D 0.9700 . ?
C42A H42C 0.9700 . ?
C42A H42D 0.9700 . ?
C42A C43A 1.49(2) . ?
C43A H43C 0.9700 . ?
C43A H43D 0.9700 . ?

loop_
_geom_torsion_atom_site_label_1
_geom_torsion_atom_site_label_2
_geom_torsion_atom_site_label_3
_geom_torsion_atom_site_label_4
_geom_torsion
_geom_torsion_site_symmetry_1
_geom_torsion_site_symmetry_2
_geom_torsion_site_symmetry_3
_geom_torsion_site_symmetry_4
_geom_torsion_publ_flag
Er1 N7 C57 C58 -171.2(10) . . . . ?
Er1 N7 C61 N8 -2.2(8) . . . . ?
Er1 N7 C61 C60 176.2(8) . . . . ?
Er1 N8 C61 N7 2.4(8) . . . . ?
Er1 N8 C61 C60 -175.8(10) . . . . ?
Er1 N3 C16 C2 1.9(8) . . . . ?
Er1 N3 C17 C18 -92.1(6) . . . . ?
Er1 N3 C17 C22 87.0(6) . . . . ?
Er1 N6 C44 C30 -3.1(7) . . . . ?
Er1 N6 C45 C46 88.6(6) . . . . ?
Er1 N6 C45 C50 -88.1(6) . . . . ?
Er1 C1 C2 C3 176.3(4) . . . . ?
Er1 C1 C2 C16 -5.6(7) . . . . ?
Er1 C29 C30 C31 -177.4(4) . . . . ?
Er1 C29 C30 C44 0.9(7) . . . . ?
Er1 N7A C57A C58A -179(6) . . . . ?
Er1 N7A C61A N8A 4(6) . . . . ?
Er1 N7A C61A C60A 179(5) . . . . ?
Er1 N8A C61A N7A -5(6) . . . . ?
Er1 N8A C61A C60A -179(6) . . . . ?
N7 C57 C58 C59 -4.8(16) . . . . ?
C57 N7 C61 Er1 -176.8(6) . . . . ?
C57 N7 C61 N8 -179.0(6) . . . . ?
C57 N7 C61 C60 -0.6(11) . . . . ?
C57 C58 C59 C60 4.7(18) . . . . ?
C58 C59 C60 C61 -2.7(17) . . . . ?
C59 C60 C61 N7 0.5(15) . . . . ?
C59 C60 C61 N8 178.5(10) . . . . ?
C61 N7 C57 C58 2.8(10) . . . . ?
C62 N8 C61 Er1 178.7(9) . . . . ?
C62 N8 C61 N7 -178.9(8) . . . . ?
C62 N8 C61 C60 2.9(16) . . . . ?
N1 C1 C2 C3 0.8(7) . . . . ?
N1 C1 C2 C16 178.9(6) . . . . ?
N1 C9 C10 N2 179.4(11) . . . . ?
N1 C9 C10A N2A 166.6(13) . . . . ?
N3 C17 C18 C19 178.0(6) . . . . ?
N3 C17 C18 C23 -2.5(9) . . . . ?
N3 C17 C22 C21 -178.6(6) . . . . ?
N3 C17 C22 C26 1.7(9) . . . . ?
N4 C37 C38 N5 -178.8(11) . . . . ?
N4 C37 C38A N5 138.0(11) . . . . ?
N4 C29 C30 C31 0.7(7) . . . . ?
N4 C29 C30 C44 179.0(6) . . . . ?
N5 C39 C40 C41 -52(3) . . . . ?
N5 C39A C40A C41 -63(2) . . . . ?
C37 N4 C29 Er1 -6.9(11) . . . . ?
C37 N4 C29 C30 176.2(6) . . . . ?
C37 N4 C36 C31 -176.5(6) . . . . ?
C37 N4 C36 C35 5.4(11) . . . . ?
C41 C42 C43 N5 50(3) . . . . ?
C41 C42A C43A N5 46(3) . . . . ?
C38 N5 C39 C40 169.9(15) . . . . ?
C38 N5 C43 C42 179.4(17) . . . . ?
C39 N5 C38 C37 103.1(16) . . . . ?
C39 N5 C43 C42 -54(2) . . . . ?
C40 C41 C42 C43 -51(3) . . . . ?
C42 C41 C40 C39 52(3) . . . . ?
C43 N5 C38 C37 -135.6(14) . . . . ?
C43 N5 C39 C40 52(2) . . . . ?
N6 C45 C46 C47 -179.9(6) . . . . ?
N6 C45 C46 C51 -0.2(9) . . . . ?
N6 C45 C50 C49 180.0(6) . . . . ?
N6 C45 C50 C54 -3.2(9) . . . . ?
C1 N1 C8 C3 -0.3(7) . . . . ?
C1 N1 C8 C7 -177.7(7) . . . . ?
C1 N1 C9 C10 -73.4(11) . . . . ?
C1 N1 C9 C10A -88.7(12) . . . . ?
C1 C2 C3 C4 178.7(8) . . . . ?
C1 C2 C3 C8 -1.0(7) . . . . ?
C1 C2 C16 N3 2.8(10) . . . . ?
C2 C3 C4 C5 -177.1(8) . . . . ?
C2 C3 C8 N1 0.8(7) . . . . ?
C2 C3 C8 C7 178.5(6) . . . . ?
C3 C2 C16 N3 -179.4(6) . . . . ?
C3 C4 C5 C6 -2.7(13) . . . . ?
C4 C3 C8 N1 -179.0(6) . . . . ?
C4 C3 C8 C7 -1.3(10) . . . . ?
C4 C5 C6 C7 1.4(13) . . . . ?
C5 C6 C7 C8 0.0(12) . . . . ?
C6 C7 C8 N1 177.1(7) . . . . ?
C6 C7 C8 C3 0.0(10) . . . . ?
C8 N1 C1 Er1 -172.6(6) . . . . ?
C8 N1 C1 C2 -0.3(7) . . . . ?
C8 N1 C9 C10 103.0(10) . . . . ?
C8 N1 C9 C10A 87.7(12) . . . . ?
C8 C3 C4 C5 2.6(11) . . . . ?
C9 N1 C1 Er1 4.2(11) . . . . ?
C9 N1 C1 C2 176.5(5) . . . . ?
C9 N1 C8 C3 -177.1(6) . . . . ?
C9 N1 C8 C7 5.5(11) . . . . ?
N2 C11 C12 C13 -57(2) . . . . ?
C10 N2 C11 C12 -179.0(14) . . . . ?
C10 N2 C15 C14 175.2(14) . . . . ?
C11 N2 C10 C9 78.5(18) . . . . ?
C11 N2 C15 C14 -57.7(19) . . . . ?
C11 C12 C13 C14 60(2) . . . . ?
C12 C13 C14 C15 -61.6(19) . . . . ?
C13 C14 C15 N2 61.2(19) . . . . ?
C15 N2 C10 C9 -156.0(15) . . . . ?
C15 N2 C11 C12 55(2) . . . . ?
C16 N3 C17 C18 88.5(7) . . . . ?
C16 N3 C17 C22 -92.4(7) . . . . ?
C16 C2 C3 C4 0.7(13) . . . . ?
C16 C2 C3 C8 -179.0(6) . . . . ?
C17 N3 C16 C2 -178.5(6) . . . . ?
C17 C18 C19 C20 1.1(10) . . . . ?
C17 C18 C23 C24 -91.2(8) . . . . ?
C17 C18 C23 C25 145.0(7) . . . . ?
C17 C22 C26 C27 -142.3(8) . . . . ?
C17 C22 C26 C28 92.1(9) . . . . ?
C18 C17 C22 C21 0.5(9) . . . . ?
C18 C17 C22 C26 -179.2(6) . . . . ?
C18 C19 C20 C21 -0.5(12) . . . . ?
C19 C18 C23 C24 88.2(9) . . . . ?
C19 C18 C23 C25 -35.5(10) . . . . ?
C19 C20 C21 C22 -0.2(12) . . . . ?
C20 C21 C22 C17 0.1(10) . . . . ?
C20 C21 C22 C26 179.8(7) . . . . ?
C21 C22 C26 C27 38.0(11) . . . . ?
C21 C22 C26 C28 -87.6(9) . . . . ?
C22 C17 C18 C19 -1.1(9) . . . . ?
C22 C17 C18 C23 178.4(6) . . . . ?
C23 C18 C19 C20 -178.4(7) . . . . ?
C29 N4 C37 C38 -71.2(11) . . . . ?
C29 N4 C37 C38A -111.2(12) . . . . ?
C29 N4 C36 C31 0.4(7) . . . . ?
C29 N4 C36 C35 -177.7(7) . . . . ?
C29 C30 C31 C32 176.2(8) . . . . ?
C29 C30 C31 C36 -0.5(7) . . . . ?
C29 C30 C44 N6 1.6(9) . . . . ?
C30 C31 C32 C33 -177.0(8) . . . . ?
C30 C31 C36 N4 0.1(7) . . . . ?
C30 C31 C36 C35 178.4(6) . . . . ?
C31 C30 C44 N6 179.5(6) . . . . ?
C31 C32 C33 C34 0.7(15) . . . . ?
C32 C31 C36 N4 -177.4(6) . . . . ?
C32 C31 C36 C35 0.9(10) . . . . ?
C32 C33 C34 C35 -1.1(16) . . . . ?
C33 C34 C35 C36 1.3(13) . . . . ?
C34 C35 C36 N4 176.6(7) . . . . ?
C34 C35 C36 C31 -1.3(11) . . . . ?
C36 N4 C37 C38 105.3(11) . . . . ?
C36 N4 C37 C38A 65.3(13) . . . . ?
C36 N4 C29 Er1 176.2(6) . . . . ?
C36 N4 C29 C30 -0.7(7) . . . . ?
C36 C31 C32 C33 -0.6(12) . . . . ?
C44 N6 C45 C46 -95.7(7) . . . . ?
C44 N6 C45 C50 87.6(7) . . . . ?
C44 C30 C31 C32 -1.9(13) . . . . ?
C44 C30 C31 C36 -178.6(6) . . . . ?
C45 N6 C44 C30 -179.6(6) . . . . ?
C45 C46 C47 C48 1.1(11) . . . . ?
C45 C46 C51 C52 -140.1(8) . . . . ?
C45 C46 C51 C53 94.8(9) . . . . ?
C45 C50 C54 C55 145.3(6) . . . . ?
C45 C50 C54 C56 -90.5(7) . . . . ?
C46 C45 C50 C49 3.3(9) . . . . ?
C46 C45 C50 C54 -179.8(6) . . . . ?
C46 C47 C48 C49 0.9(12) . . . . ?
C47 C46 C51 C52 39.5(11) . . . . ?
C47 C46 C51 C53 -85.5(10) . . . . ?
C47 C48 C49 C50 -0.8(12) . . . . ?
C48 C49 C50 C45 -1.3(11) . . . . ?
C48 C49 C50 C54 -178.2(7) . . . . ?
C49 C50 C54 C55 -37.9(9) . . . . ?
C49 C50 C54 C56 86.3(8) . . . . ?
C50 C45 C46 C47 -3.2(9) . . . . ?
C50 C45 C46 C51 176.5(6) . . . . ?
C51 C46 C47 C48 -178.6(7) . . . . ?
N7A C57A C58A C59A 0(3) . . . . ?
C57A N7A C61A Er1 -180(6) . . . . ?
C57A N7A C61A N8A -175(5) . . . . ?
C57A N7A C61A C60A 0(9) . . . . ?
C57A C58A C59A C60A -2(3) . . . . ?
C58A C59A C60A C61A 2(7) . . . . ?
C59A C60A C61A N7A -1(8) . . . . ?
C59A C60A C61A N8A 173(6) . . . . ?
C61A N7A C57A C58A 1(7) . . . . ?
C62A N8A C61A Er1 -171(7) . . . . ?
C62A N8A C61A N7A -176(5) . . . . ?
C62A N8A C61A C60A 10(10) . . . . ?
N2A C11A C12A C13A -53(3) . . . . ?
C10A N2A C11A C12A -174.9(18) . . . . ?
C10A N2A C15A C14A 178.7(18) . . . . ?
C11A N2A C10A C9 75(2) . . . . ?
C11A N2A C15A C14A -58(2) . . . . ?
C11A C12A C13A C14A 39(3) . . . . ?
C12A C13A C14A C15A -37(3) . . . . ?
C13A C14A C15A N2A 46(3) . . . . ?
C15A N2A C10A C9 -162.6(18) . . . . ?
C15A N2A C11A C12A 62(2) . . . . ?
C38A N5 C39A C40A -170.5(16) . . . . ?
C38A N5 C43A C42A -164.3(15) . . . . ?
C39A N5 C38A C37 136.9(15) . . . . ?
C39A N5 C43A C42A -52(2) . . . . ?
C40A C41 C42A C43A -51(3) . . . . ?
C42A C41 C40A C39A 57(2) . . . . ?
C43A N5 C38A C37 -103.8(17) . . . . ?
C43A N5 C39A C40A 62(2) . . . . ?
